data_1526139
loop_
_publ_author_name
'Niu, J.-Y.'
'Wang, J.-P.'
'Zhou, Z.-Y.'

_publ_section_title
;
 Studies on the synthesis, structure and properties of a mixed-valence
 molybdogermanate salt
;
_journal_name_full 'Wuji Huaxue Xuebao'
_journal_page_first 647
_journal_page_last 652
_journal_volume 16
_journal_year 2000
_chemical_formula_sum 'C40 H41 Ge Mo12 N4 O40'
_chemical_name_systematic '(C10 H10 N)4 (H Ge Mo12 O40)'
_space_group_IT_number 14
_symmetry_space_group_name_Hall '-P 2yn'
_symmetry_space_group_name_H-M 'P 1 21/n 1'
_cell_angle_alpha 90
_cell_angle_beta 98.31
_cell_angle_gamma 90
_cell_formula_units_Z 2
_cell_length_a 14.803
_cell_length_b 12.582
_cell_length_c 17.712
_cell_volume 3264.247
_citation_journal_id_ASTM WHUXEO
_cod_data_source_file Niu_WHUXEO_2000_671.cif
_cod_data_source_block C40H41Ge1Mo12N4O40
_cod_original_cell_volume 3264.248
_cod_original_sg_symbol_Hall '-P 2ybc (x-z,y,z)'
_cod_original_formula_sum 'C40 H41 Ge1 Mo12 N4 O40'
_cod_database_code 1526139

loop_
_symmetry_equiv_pos_as_xyz
x,y,z
-x+1/2,y+1/2,-z+1/2
-x,-y,-z
x-1/2,-y-1/2,z-1/2

loop_
_atom_site_label
_atom_site_type_symbol
_atom_site_fract_x
_atom_site_fract_y
_atom_site_fract_z
_atom_site_occupancy
_atom_site_U_iso_or_equiv
O11 O-2 0.8629 0.2304 0.4019 1 0.0
O3 O-2 0.0788 0.8947 0.5043 0.5 0.0
O14 O-2 -0.033 0.1553 0.6707 1 0.0
O6 O-2 0.093 0.2697 0.5232 1 0.0
C12 C 0.8715 0.3052 0.2385 1 0.0
O8 O-2 0.3004 0.8519 0.6463 1 0.0
C8 C 0.4501 0.5159 0.3868 1 0.0
O12 O-2 0.1038 0.1028 0.7829 1 0.0
O2 O-2 0.0599 0.1098 0.4686 0.5 0.0
O21 O-2 0.2775 0.2508 0.5697 1 0.0
N1 N+1 0.3068 0.4328 0.3875 1 0.0
O1 O-2 -0.0907 -0.0301 0.4291 0.5 0.0
O16 O-2 -0.0784 0.2629 0.5474 1 0.0
C16 C 0.137 0.5075 0.2232 1 0.0
O20 O-2 0.1592 0.1681 0.2876 1 0.0
Mo1 Mo+6 0.1937 0.1654 0.5445 1 0.0
O18 O-2 -0.0319 0.4108 0.4432 1 0.0
C7 C 0.5059 0.5968 0.4154 1 0.0
C13 C 0.9558 0.2928 0.2107 1 0.0
O13 O-2 -0.0109 -0.047 0.7035 1 0.0
C18 C 0.0145 0.5752 0.2783 1 0.0
C14 C 0.0046 0.3917 0.2234 1 0.0
Mo2 Mo+6 0.2028 0.8948 0.6031 1 0.0
C4 C 0.344 0.5862 0.4674 1 0.0
Mo3 Mo+6 0.0699 0.0795 0.6913 1 0.0
C15 C 0.0922 0.4107 0.2075 1 0.0
Ge1 Ge+4 0 0 0.5 1 0.0
O15 O-2 0.7896 0.2272 0.6448 1 0.0
Mo5 Mo+6 -0.0193 0.2761 0.4683 1 0.0
O4 O-2 -0.0348 0.0217 0.5816 0.5 0.0
Mo4 Mo+6 0.8501 0.1516 0.5953 1 0.0
C19 C 0.9737 0.4774 0.2623 1 0.0
O19 O-2 0.0337 0.2257 0.3772 1 0.0
C3 C 0.2629 0.5812 0.4965 1 0.0
O22 O-2 0.2474 0.0364 0.5748 1 0.0
C1 C 0.2335 0.4303 0.4135 1 0.0
C11 C 0.8459 0.3998 0.2765 1 0.0
C5 C 0.4083 0.6621 0.4976 1 0.0
O17 O-2 0.8321 0.0201 0.6341 1 0.0
O9 O-2 0.1554 -0.0424 0.676 1 0.0
C10 C 0.3304 0.3492 0.3392 1 0.0
C2 C 0.2058 0.4996 0.4669 1 0.0
Mo6 Mo+6 0.1019 0.1164 0.3512 1 0.0
C20 C 0.8546 0.5598 0.3249 1 0.0
O7 O-2 0.1963 0.1502 0.445 1 0.0
O10 O-2 0.7817 0.1371 0.5068 1 0.0
C6 C 0.4918 0.6683 0.4712 1 0.0
N2 N+1 0.8799 0.4979 0.2908 1 0.0
C17 C 0.1037 0.5905 0.2624 1 0.0
C9 C 0.3659 0.5126 0.4143 1 0.0
O5 O-2 0.1407 0.1594 0.6423 1 0.0
